data_1506189
loop_
_publ_author_name
'Higuchi, Masayoshi'
'Shomura, Ryo'
'Ohtsuka, Yuhki'
'Hayashi, Akari'
'Yamamoto, Kimihisa'
'Kurth, Dirk G.'

_publ_section_title
;
 Sequential metal ion assembly in cyclic phenylazomethine.
;
_journal_issue 21
_journal_name_full 'Organic letters'
_journal_page_first 4723
_journal_page_last 4726
_journal_paper_doi 10.1021/ol061758b
_journal_volume 8
_journal_year 2006
_chemical_formula_moiety 'C69 H51 Cl9 N4 '
_chemical_formula_sum 'C69 H51 Cl9 N4'
_chemical_formula_weight 1255.27
_space_group_IT_number 14
_symmetry_cell_setting monoclinic
_symmetry_Int_Tables_number 14
_symmetry_space_group_name_Hall '-P 2yn'
_symmetry_space_group_name_H-M 'P 1 21/n 1'
_audit_creation_date 2005-11-18
_audit_creation_method 'by CrystalStructure 3.7.0'
_cell_angle_alpha 90.0000
_cell_angle_beta 103.915(4)
_cell_angle_gamma 90.0000
_cell_formula_units_Z 2
_cell_length_a 14.298(3)
_cell_length_b 9.036(2)
_cell_length_c 24.098(6)
_cell_measurement_temperature 120.1
_cell_volume 3022.0(12)
_computing_cell_refinement Unknown
_computing_data_collection Unknown
_computing_data_reduction CrystalStructure
_computing_publication_material 'CrystalStructure 3.7.0'
_computing_structure_refinement SHELXL
_computing_structure_solution SHELXS97
_diffrn_measured_fraction_theta_full 0.998
_diffrn_measured_fraction_theta_max 0.585
_diffrn_measurement_device_type CCD
_diffrn_measurement_method \w
_diffrn_radiation_type 'Mo K\a'
_diffrn_radiation_wavelength 0.71069
_diffrn_reflns_av_R_equivalents 0.077
_diffrn_reflns_limit_h_max 20
_diffrn_reflns_limit_h_min -19
_diffrn_reflns_limit_k_max 12
_diffrn_reflns_limit_k_min -11
_diffrn_reflns_limit_l_max 33
_diffrn_reflns_limit_l_min -33
_diffrn_reflns_number 23179
_diffrn_reflns_theta_full 25.00
_diffrn_reflns_theta_max 30.35
_exptl_absorpt_coefficient_mu 0.463
_exptl_absorpt_correction_T_max 0.000
_exptl_absorpt_correction_T_min 0.000
_exptl_absorpt_correction_type none
_exptl_crystal_colour yellow
_exptl_crystal_density_diffrn 1.379
_exptl_crystal_density_method 'not measured'
_exptl_crystal_description NONE
_exptl_crystal_F_000 1292.00
_exptl_crystal_size_max 0.20
_exptl_crystal_size_mid 0.20
_exptl_crystal_size_min 0.10
_refine_diff_density_max 0.63
_refine_diff_density_min -0.67
_refine_ls_extinction_coef 0.0056(12)
_refine_ls_extinction_method SHELXL
_refine_ls_goodness_of_fit_ref 0.991
_refine_ls_hydrogen_treatment refall
_refine_ls_number_parameters 390
_refine_ls_number_reflns 5322
_refine_ls_R_factor_gt 0.0609
_refine_ls_shift/su_max 0.0000
_refine_ls_structure_factor_coef Fsqd
_refine_ls_weighting_details 'w = 1/[\s^2^(Fo^2^)+(0.1104P)^2^+0.0000P] where P=(Fo^2^+2Fc^2^)/3'
_refine_ls_weighting_scheme calc
_refine_ls_wR_factor_ref 0.1891
_reflns_number_gt 3096
_reflns_number_total 5322
_reflns_threshold_expression F^2^>2.0\s(F^2^)
_cod_data_source_file ol061758bsi20060908_012754.cif
_cod_data_source_block CPAMe4mer
_cod_original_cell_volume 3022.2(12)
_cod_original_formula_sum 'C69 H51 Cl9 N4 '
_cod_database_code 1506189

loop_
_symmetry_equiv_pos_site_id
_symmetry_equiv_pos_as_xyz
1 +X,+Y,+Z
2 1/2-X,1/2+Y,1/2-Z
3 -X,-Y,-Z
4 1/2+X,1/2-Y,1/2+Z

loop_
_atom_site_label
_atom_site_type_symbol
_atom_site_fract_x
_atom_site_fract_y
_atom_site_fract_z
_atom_site_U_iso_or_equiv
_atom_site_adp_type
_atom_site_occupancy
_atom_site_symmetry_multiplicity
_atom_site_calc_flag
_atom_site_refinement_flags
Cl(1) Cl 0.76939(6) 0.62918(12) 0.15845(5) 0.0669(4) Uani 1.00 1 d .
Cl(2) Cl 0.95124(8) 0.54062(13) 0.13519(4) 0.0621(3) Uani 1.00 1 d .
Cl(3) Cl 0.91990(8) 0.50794(12) 0.24816(5) 0.0593(3) Uani 1.00 1 d .
Cl(4) Cl 0.4465(2) 0.5234(4) -0.06560(17) 0.1196(13) Uani 0.50 1 d P
Cl(5) Cl 0.6264(2) 0.5862(4) 0.01617(13) 0.1311(14) Uani 0.50 1 d P
Cl(6) Cl 0.4691(3) 0.4401(5) 0.05329(17) 0.1556(16) Uani 0.50 1 d P
N(1) N 0.3100(2) 0.3678(3) 0.44477(11) 0.0427(7) Uani 1.00 1 d .
N(2) N 0.3730(2) 0.4044(3) 0.16080(11) 0.0375(7) Uani 1.00 1 d .
C(1) C 0.2362(2) 0.3807(3) 0.40311(12) 0.0344(8) Uani 1.00 1 d .
C(2) C 0.1361(2) 0.4087(4) 0.40837(13) 0.0451(9) Uani 1.00 1 d .
C(3) C 0.1105(4) 0.5397(6) 0.4290(2) 0.0800(15) Uani 1.00 1 d .
C(4) C 0.0105(6) 0.5584(9) 0.4302(2) 0.117(2) Uani 1.00 1 d .
C(5) C -0.0539(5) 0.4470(13) 0.4119(3) 0.128(3) Uani 1.00 1 d .
C(6) C -0.0275(4) 0.3207(11) 0.3909(2) 0.117(2) Uani 1.00 1 d .
C(7) C 0.0668(3) 0.3008(6) 0.38933(19) 0.0732(14) Uani 1.00 1 d .
C(8) C 0.2502(2) 0.3697(3) 0.34398(12) 0.0333(7) Uani 1.00 1 d .
C(9) C 0.1831(2) 0.4318(3) 0.29843(12) 0.0349(8) Uani 1.00 1 d .
C(10) C 0.1970(2) 0.4267(3) 0.24388(12) 0.0356(8) Uani 1.00 1 d .
C(11) C 0.2785(2) 0.3612(3) 0.23290(12) 0.0314(7) Uani 1.00 1 d .
C(12) C 0.3447(2) 0.2965(3) 0.27843(12) 0.0351(8) Uani 1.00 1 d .
C(13) C 0.3309(2) 0.3004(3) 0.33320(12) 0.0359(8) Uani 1.00 1 d .
C(14) C 0.2939(2) 0.3687(3) 0.17386(12) 0.0332(8) Uani 1.00 1 d .
C(15) C 0.2088(2) 0.3376(4) 0.12593(12) 0.0360(8) Uani 1.00 1 d .
C(16) C 0.1409(2) 0.2318(4) 0.12992(13) 0.0398(8) Uani 1.00 1 d .
C(17) C 0.0626(2) 0.2063(4) 0.08476(16) 0.0494(10) Uani 1.00 1 d .
C(18) C 0.0494(2) 0.2894(4) 0.03519(16) 0.0518(11) Uani 1.00 1 d .
C(19) C 0.1155(3) 0.3957(4) 0.03108(16) 0.0547(11) Uani 1.00 1 d .
C(20) C 0.1955(2) 0.4205(4) 0.07572(14) 0.0479(9) Uani 1.00 1 d .
C(21) C 0.4545(2) 0.4542(3) 0.20235(12) 0.0339(8) Uani 1.00 1 d .
C(22) C 0.5438(2) 0.3908(4) 0.20368(13) 0.0380(8) Uani 1.00 1 d .
C(23) C 0.6250(2) 0.4413(4) 0.24223(13) 0.0396(8) Uani 1.00 1 d .
C(24) C 0.6218(2) 0.5568(4) 0.27933(13) 0.0377(8) Uani 1.00 1 d .
C(25) C 0.5323(2) 0.6224(4) 0.27626(13) 0.0387(8) Uani 1.00 1 d .
C(26) C 0.4503(2) 0.5727(4) 0.23837(13) 0.0377(8) Uani 1.00 1 d .
C(27) C 0.7108(2) 0.6140(4) 0.32038(13) 0.0461(9) Uani 1.00 1 d .
C(28) C 0.7054(2) 0.6183(4) 0.38219(12) 0.0367(8) Uani 1.00 1 d .
C(29) C 0.7375(2) 0.7401(4) 0.41581(14) 0.0449(9) Uani 1.00 1 d .
C(30) C 0.7344(2) 0.7444(4) 0.47302(14) 0.0475(9) Uani 1.00 1 d .
C(31) C 0.7005(2) 0.6262(4) 0.49779(12) 0.0381(8) Uani 1.00 1 d .
C(32) C 0.6673(3) 0.5035(4) 0.46453(16) 0.0484(10) Uani 1.00 1 d .
C(33) C 0.6707(2) 0.5007(4) 0.40762(14) 0.0477(10) Uani 1.00 1 d .
C(34) C 0.8940(2) 0.6154(4) 0.18569(16) 0.0469(9) Uani 1.00 1 d .
C(35) C 0.5295(4) 0.4557(13) -0.0029(2) 0.116(4) Uani 0.50 1 d P
H(1) H 0.1566 0.6155 0.4420 0.096 Uiso 1.00 1 c R
H(2) H -0.0103 0.6484 0.4438 0.140 Uiso 1.00 1 c R
H(3) H -0.1189 0.4593 0.4141 0.154 Uiso 1.00 1 c R
H(4) H -0.0738 0.2457 0.3771 0.141 Uiso 1.00 1 c R
H(5) H 0.0853 0.2105 0.3748 0.088 Uiso 1.00 1 c R
H(6) H 0.1271 0.4782 0.3050 0.042 Uiso 1.00 1 c R
H(7) H 0.1500 0.4687 0.2132 0.043 Uiso 1.00 1 c R
H(8) H 0.4002 0.2491 0.2717 0.042 Uiso 1.00 1 c R
H(9) H 0.3767 0.2555 0.3637 0.043 Uiso 1.00 1 c R
H(10) H 0.1483 0.1760 0.1641 0.048 Uiso 1.00 1 c R
H(11) H 0.0174 0.1313 0.0877 0.059 Uiso 1.00 1 c R
H(12) H -0.0050 0.2726 0.0043 0.062 Uiso 1.00 1 c R
H(13) H 0.1065 0.4533 -0.0028 0.066 Uiso 1.00 1 c R
H(14) H 0.2413 0.4939 0.0721 0.057 Uiso 1.00 1 c R
H(15) H 0.5487 0.3129 0.1781 0.046 Uiso 1.00 1 c R
H(16) H 0.6852 0.3952 0.2433 0.048 Uiso 1.00 1 c R
H(17) H 0.5279 0.7030 0.3008 0.046 Uiso 1.00 1 c R
H(18) H 0.3903 0.6198 0.2369 0.045 Uiso 1.00 1 c R
H(19) H 0.7240 0.7153 0.3086 0.055 Uiso 1.00 1 c R
H(20) H 0.7660 0.5509 0.3174 0.055 Uiso 1.00 1 c R
H(21) H 0.7622 0.8228 0.3996 0.054 Uiso 1.00 1 c R
H(22) H 0.7561 0.8302 0.4951 0.057 Uiso 1.00 1 c R
H(23) H 0.6422 0.4212 0.4808 0.058 Uiso 1.00 1 c R
H(24) H 0.6484 0.4151 0.3855 0.057 Uiso 1.00 1 c R
H(25) H 0.9201 0.7172 0.1957 0.056 Uiso 1.00 1 c R
H(26) H 0.5550 0.3570 -0.0108 0.140 Uiso 0.50 1 c R

loop_
_atom_site_aniso_label
_atom_site_aniso_U_11
_atom_site_aniso_U_22
_atom_site_aniso_U_33
_atom_site_aniso_U_12
_atom_site_aniso_U_13
_atom_site_aniso_U_23
Cl(1) 0.0385(6) 0.0648(7) 0.0896(8) 0.0014(5) -0.0001(5) 0.0047(5)
Cl(2) 0.0516(6) 0.0850(8) 0.0498(6) -0.0086(5) 0.0121(5) -0.0120(5)
Cl(3) 0.0572(7) 0.0658(7) 0.0570(6) 0.0115(5) 0.0179(5) 0.0077(4)
Cl(4) 0.089(2) 0.109(2) 0.144(2) -0.0138(18) -0.006(2) 0.040(2)
Cl(5) 0.115(2) 0.172(3) 0.095(2) 0.075(2) 0.0024(18) -0.009(2)
Cl(6) 0.206(4) 0.167(3) 0.112(2) 0.004(3) 0.073(2) 0.008(2)
N(1) 0.0394(17) 0.063(2) 0.0255(14) 0.0007(15) 0.0071(13) -0.0003(13)
N(2) 0.0388(17) 0.0452(18) 0.0295(14) -0.0006(14) 0.0100(12) 0.0018(12)
C(1) 0.0379(19) 0.037(2) 0.0296(17) -0.0006(15) 0.0101(15) -0.0006(13)
C(2) 0.040(2) 0.069(2) 0.0271(17) 0.010(2) 0.0108(15) 0.0060(17)
C(3) 0.093(3) 0.087(3) 0.068(3) 0.046(3) 0.035(2) 0.010(2)
C(4) 0.125(6) 0.148(6) 0.090(4) 0.089(5) 0.050(4) 0.032(4)
C(5) 0.073(4) 0.242(11) 0.078(4) 0.070(6) 0.033(3) 0.070(6)
C(6) 0.044(3) 0.226(9) 0.080(4) -0.017(4) 0.011(2) 0.039(4)
C(7) 0.045(2) 0.114(4) 0.061(2) -0.016(2) 0.014(2) -0.001(2)
C(8) 0.0363(19) 0.036(2) 0.0284(16) -0.0014(15) 0.0089(14) 0.0014(13)
C(9) 0.0315(18) 0.042(2) 0.0314(17) 0.0039(15) 0.0089(14) -0.0026(14)
C(10) 0.039(2) 0.038(2) 0.0277(17) 0.0044(16) 0.0055(14) 0.0027(14)
C(11) 0.0340(18) 0.0331(19) 0.0272(16) -0.0015(14) 0.0073(13) 0.0006(13)
C(12) 0.0362(19) 0.039(2) 0.0326(17) 0.0063(15) 0.0122(14) 0.0019(14)
C(13) 0.0362(19) 0.043(2) 0.0282(16) 0.0027(16) 0.0067(14) 0.0043(14)
C(14) 0.039(2) 0.0333(19) 0.0285(17) 0.0020(15) 0.0096(14) -0.0003(13)
C(15) 0.0366(19) 0.043(2) 0.0292(17) 0.0027(16) 0.0093(14) -0.0015(14)
C(16) 0.039(2) 0.047(2) 0.0341(18) -0.0002(17) 0.0097(15) -0.0033(15)
C(17) 0.041(2) 0.059(2) 0.049(2) -0.0045(19) 0.0119(17) -0.0111(18)
C(18) 0.043(2) 0.070(3) 0.038(2) 0.008(2) 0.0000(17) -0.0116(19)
C(19) 0.056(2) 0.069(2) 0.036(2) 0.002(2) 0.0030(18) 0.0070(18)
C(20) 0.050(2) 0.058(2) 0.0342(19) -0.0011(19) 0.0067(17) 0.0040(17)
C(21) 0.0355(19) 0.041(2) 0.0257(16) -0.0038(15) 0.0086(14) 0.0037(14)
C(22) 0.038(2) 0.044(2) 0.0347(18) -0.0001(16) 0.0133(15) -0.0046(15)
C(23) 0.0365(19) 0.050(2) 0.0346(18) 0.0040(17) 0.0119(15) 0.0022(16)
C(24) 0.0360(19) 0.049(2) 0.0290(17) -0.0047(17) 0.0092(14) 0.0053(15)
C(25) 0.044(2) 0.042(2) 0.0318(17) -0.0024(17) 0.0123(15) 0.0004(14)
C(26) 0.0342(19) 0.044(2) 0.0365(18) 0.0029(16) 0.0117(15) 0.0031(15)
C(27) 0.043(2) 0.067(2) 0.0291(18) -0.0071(19) 0.0121(16) -0.0020(17)
C(28) 0.0299(18) 0.051(2) 0.0288(17) -0.0004(16) 0.0060(14) -0.0002(15)
C(29) 0.052(2) 0.047(2) 0.0377(19) -0.0056(19) 0.0152(17) 0.0023(16)
C(30) 0.057(2) 0.049(2) 0.0372(19) -0.0069(19) 0.0141(17) -0.0065(17)
C(31) 0.0313(18) 0.054(2) 0.0279(17) 0.0046(16) 0.0052(14) 0.0012(15)
C(32) 0.060(2) 0.048(2) 0.038(2) -0.0074(19) 0.0135(18) 0.0028(16)
C(33) 0.061(2) 0.051(2) 0.0331(19) -0.0105(19) 0.0165(18) -0.0055(16)
C(34) 0.037(2) 0.051(2) 0.052(2) -0.0021(18) 0.0076(17) -0.0012(17)
C(35) 0.118(6) 0.119(6) 0.121(6) 0.016(4) 0.047(4) -0.001(4)

loop_
_atom_type_symbol
_atom_type_description
_atom_type_scat_dispersion_real
_atom_type_scat_dispersion_imag
_atom_type_scat_source
C C 0.003 0.002
;
International Tables for Crystallography
(1992, Vol. C, Tables 4.2.6.8 and 6.1.1.4)
;
H H 0.000 0.000
;
International Tables for Crystallography
(1992, Vol. C, Table 6.1.1.4)
;
N N 0.006 0.003
;
International Tables for Crystallography
(1992, Vol. C, Tables 4.2.6.8 and 6.1.1.4)
;
Cl Cl 0.148 0.159
;
International Tables for Crystallography
(1992, Vol. C, Tables 4.2.6.8 and 6.1.1.4)
;

loop_
_geom_angle_atom_site_label_1
_geom_angle_atom_site_label_2
_geom_angle_atom_site_label_3
_geom_angle
_geom_angle_site_symmetry_1
_geom_angle_site_symmetry_3
Cl(5) Cl(4) Cl(6) 127.7(3) 66503 66503
Cl(5) Cl(4) C(35) 70.5(2) 66503 .
Cl(5) Cl(4) C(35) 57.8(3) 66503 66503
Cl(6) Cl(4) C(35) 58.0(3) 66503 .
Cl(6) Cl(4) C(35) 76.4(3) 66503 66503
C(35) Cl(4) C(35) 40.7(4) . 66503
Cl(4) Cl(5) Cl(6) 95.4(2) 66503 66503
Cl(4) Cl(5) C(35) 49.6(2) 66503 .
Cl(6) Cl(5) C(35) 49.2(2) 66503 .
Cl(4) Cl(6) Cl(5) 135.0(4) 66503 66503
Cl(4) Cl(6) C(35) 61.9(3) 66503 .
Cl(4) Cl(6) C(35) 80.0(4) 66503 66503
Cl(5) Cl(6) C(35) 73.6(2) 66503 .
Cl(5) Cl(6) C(35) 61.7(3) 66503 66503
C(35) Cl(6) C(35) 41.4(4) . 66503
C(1) N(1) C(31) 120.0(3) . 66603
C(14) N(2) C(21) 122.0(2) . .
N(1) C(1) C(2) 125.4(3) . .
N(1) C(1) C(8) 118.1(3) . .
C(2) C(1) C(8) 116.5(2) . .
C(1) C(2) C(3) 121.6(3) . .
C(1) C(2) C(7) 118.5(3) . .
C(3) C(2) C(7) 119.8(4) . .
C(2) C(3) C(4) 117.5(5) . .
C(3) C(4) C(5) 120.0(7) . .
C(4) C(5) C(6) 121.4(7) . .
C(5) C(6) C(7) 119.5(7) . .
C(2) C(7) C(6) 121.8(6) . .
C(1) C(8) C(9) 120.1(3) . .
C(1) C(8) C(13) 121.1(2) . .
C(9) C(8) C(13) 118.7(3) . .
C(8) C(9) C(10) 120.6(3) . .
C(9) C(10) C(11) 121.1(2) . .
C(10) C(11) C(12) 118.1(3) . .
C(10) C(11) C(14) 119.0(2) . .
C(12) C(11) C(14) 122.8(3) . .
C(11) C(12) C(13) 121.1(3) . .
C(8) C(13) C(12) 120.4(2) . .
N(2) C(14) C(11) 125.8(2) . .
N(2) C(14) C(15) 117.4(2) . .
C(11) C(14) C(15) 116.8(3) . .
C(14) C(15) C(16) 122.2(2) . .
C(14) C(15) C(20) 119.1(3) . .
C(16) C(15) C(20) 118.7(2) . .
C(15) C(16) C(17) 120.7(3) . .
C(16) C(17) C(18) 120.4(3) . .
C(17) C(18) C(19) 119.4(3) . .
C(18) C(19) C(20) 120.8(3) . .
C(15) C(20) C(19) 120.0(3) . .
N(2) C(21) C(22) 118.7(3) . .
N(2) C(21) C(26) 122.3(3) . .
C(22) C(21) C(26) 118.7(2) . .
C(21) C(22) C(23) 119.9(3) . .
C(22) C(23) C(24) 122.1(3) . .
C(23) C(24) C(25) 117.3(2) . .
C(23) C(24) C(27) 122.0(3) . .
C(25) C(24) C(27) 120.6(3) . .
C(24) C(25) C(26) 121.4(3) . .
C(21) C(26) C(25) 120.5(3) . .
C(24) C(27) C(28) 114.9(3) . .
C(27) C(28) C(29) 120.7(3) . .
C(27) C(28) C(33) 121.9(3) . .
C(29) C(28) C(33) 117.4(3) . .
C(28) C(29) C(30) 121.3(3) . .
C(29) C(30) C(31) 120.7(3) . .
N(1) C(31) C(30) 121.6(3) 66603 .
N(1) C(31) C(32) 119.4(3) 66603 .
C(30) C(31) C(32) 118.8(3) . .
C(31) C(32) C(33) 120.0(3) . .
C(28) C(33) C(32) 121.9(3) . .
Cl(1) C(34) Cl(2) 111.70(19) . .
Cl(1) C(34) Cl(3) 110.3(2) . .
Cl(2) C(34) Cl(3) 110.1(2) . .
Cl(4) C(35) Cl(4) 139.3(6) . 66503
Cl(4) C(35) Cl(5) 107.8(5) . .
Cl(4) C(35) Cl(6) 109.0(4) . .
Cl(4) C(35) Cl(6) 42.0(2) . 66503
Cl(4) C(35) C(35) 61.7(4) . 66503
Cl(4) C(35) Cl(5) 72.5(3) 66503 .
Cl(4) C(35) Cl(6) 41.7(2) 66503 .
Cl(4) C(35) Cl(6) 134.0(7) 66503 66503
Cl(4) C(35) C(35) 77.6(4) 66503 66503
Cl(5) C(35) Cl(6) 110.1(4) . .
Cl(5) C(35) Cl(6) 69.2(4) . 66503
Cl(5) C(35) C(35) 93.1(8) . 66503
Cl(6) C(35) Cl(6) 138.6(6) . 66503
Cl(6) C(35) C(35) 58.6(4) . 66503
Cl(6) C(35) C(35) 80.0(7) 66503 66503
C(2) C(3) H(1) 121.3 . .
C(4) C(3) H(1) 121.3 . .
C(3) C(4) H(2) 120.0 . .
C(5) C(4) H(2) 120.0 . .
C(4) C(5) H(3) 119.3 . .
C(6) C(5) H(3) 119.3 . .
C(5) C(6) H(4) 120.3 . .
C(7) C(6) H(4) 120.3 . .
C(2) C(7) H(5) 119.1 . .
C(6) C(7) H(5) 119.1 . .
C(8) C(9) H(6) 119.7 . .
C(10) C(9) H(6) 119.7 . .
C(9) C(10) H(7) 119.4 . .
C(11) C(10) H(7) 119.4 . .
C(11) C(12) H(8) 119.5 . .
C(13) C(12) H(8) 119.5 . .
C(8) C(13) H(9) 119.8 . .
C(12) C(13) H(9) 119.8 . .
C(15) C(16) H(10) 119.6 . .
C(17) C(16) H(10) 119.6 . .
C(16) C(17) H(11) 119.8 . .
C(18) C(17) H(11) 119.8 . .
C(17) C(18) H(12) 120.3 . .
C(19) C(18) H(12) 120.3 . .
C(18) C(19) H(13) 119.6 . .
C(20) C(19) H(13) 119.6 . .
C(15) C(20) H(14) 120.0 . .
C(19) C(20) H(14) 120.0 . .
C(21) C(22) H(15) 120.0 . .
C(23) C(22) H(15) 120.0 . .
C(22) C(23) H(16) 118.9 . .
C(24) C(23) H(16) 118.9 . .
C(24) C(25) H(17) 119.3 . .
C(26) C(25) H(17) 119.3 . .
C(21) C(26) H(18) 119.7 . .
C(25) C(26) H(18) 119.7 . .
C(24) C(27) H(19) 108.5 . .
C(24) C(27) H(20) 108.5 . .
C(28) C(27) H(19) 108.5 . .
C(28) C(27) H(20) 108.5 . .
H(19) C(27) H(20) 107.5 . .
C(28) C(29) H(21) 119.4 . .
C(30) C(29) H(21) 119.4 . .
C(29) C(30) H(22) 119.7 . .
C(31) C(30) H(22) 119.6 . .
C(31) C(32) H(23) 120.0 . .
C(33) C(32) H(23) 120.0 . .
C(28) C(33) H(24) 119.0 . .
C(32) C(33) H(24) 119.0 . .
Cl(1) C(34) H(25) 108.2 . .
Cl(2) C(34) H(25) 108.2 . .
Cl(3) C(34) H(25) 108.2 . .
Cl(4) C(35) H(26) 110.0 . .
Cl(4) C(35) H(26) 107.6 66503 .
Cl(5) C(35) H(26) 109.9 . .
Cl(6) C(35) H(26) 109.9 . .
Cl(6) C(35) H(26) 108.7 66503 .
C(35) C(35) H(26) 156.9 66503 .

loop_
_geom_bond_atom_site_label_1
_geom_bond_atom_site_label_2
_geom_bond_distance
_geom_bond_site_symmetry_2
Cl(1) C(34) 1.749(3) .
Cl(2) C(34) 1.757(4) .
Cl(3) C(34) 1.754(4) .
Cl(4) Cl(5) 2.020(5) 66503
Cl(4) Cl(6) 1.217(6) 66503
Cl(4) C(35) 1.790(7) .
Cl(4) C(35) 1.614(6) 66503
Cl(5) Cl(6) 1.904(4) 66503
Cl(5) C(35) 1.792(9) .
Cl(6) C(35) 1.778(7) .
Cl(6) C(35) 1.541(9) 66503
N(1) C(1) 1.275(3) .
N(1) C(31) 1.429(4) 66603
N(2) C(14) 1.286(4) .
N(2) C(21) 1.415(3) .
C(1) C(2) 1.489(5) .
C(1) C(8) 1.489(4) .
C(2) C(3) 1.367(7) .
C(2) C(7) 1.387(6) .
C(3) C(4) 1.448(11) .
C(4) C(5) 1.364(13) .
C(5) C(6) 1.340(14) .
C(6) C(7) 1.371(7) .
C(8) C(9) 1.391(4) .
C(8) C(13) 1.391(5) .
C(9) C(10) 1.377(4) .
C(10) C(11) 1.388(5) .
C(11) C(12) 1.393(4) .
C(11) C(14) 1.493(4) .
C(12) C(13) 1.381(4) .
C(14) C(15) 1.489(4) .
C(15) C(16) 1.382(5) .
C(15) C(20) 1.397(4) .
C(16) C(17) 1.381(4) .
C(17) C(18) 1.385(5) .
C(18) C(19) 1.368(6) .
C(19) C(20) 1.387(4) .
C(21) C(22) 1.392(5) .
C(21) C(26) 1.389(4) .
C(22) C(23) 1.379(4) .
C(23) C(24) 1.383(5) .
C(24) C(25) 1.396(5) .
C(24) C(27) 1.503(4) .
C(25) C(26) 1.377(4) .
C(27) C(28) 1.511(4) .
C(28) C(29) 1.379(5) .
C(28) C(33) 1.377(5) .
C(29) C(30) 1.390(5) .
C(30) C(31) 1.368(5) .
C(31) C(32) 1.383(5) .
C(32) C(33) 1.384(5) .
C(35) C(35) 1.195(13) 66503
C(3) H(1) 0.950 .
C(4) H(2) 0.950 .
C(5) H(3) 0.950 .
C(6) H(4) 0.950 .
C(7) H(5) 0.950 .
C(9) H(6) 0.950 .
C(10) H(7) 0.950 .
C(12) H(8) 0.950 .
C(13) H(9) 0.950 .
C(16) H(10) 0.950 .
C(17) H(11) 0.950 .
C(18) H(12) 0.950 .
C(19) H(13) 0.950 .
C(20) H(14) 0.950 .
C(22) H(15) 0.950 .
C(23) H(16) 0.950 .
C(25) H(17) 0.950 .
C(26) H(18) 0.950 .
C(27) H(19) 0.990 .
C(27) H(20) 0.990 .
C(29) H(21) 0.950 .
C(30) H(22) 0.950 .
C(32) H(23) 0.950 .
C(33) H(24) 0.950 .
C(34) H(25) 1.000 .
C(35) H(26) 1.000 .

loop_
_geom_contact_atom_site_label_1
_geom_contact_atom_site_label_2
_geom_contact_distance
_geom_contact_site_symmetry_2
Cl(1) Cl(5) 3.566(3) .
Cl(4) C(6) 3.331(10) 55404
Cl(4) C(22) 3.452(5) 66503
Cl(5) Cl(1) 3.566(3) .
Cl(6) N(2) 3.228(5) .
Cl(6) C(4) 3.476(10) 54502
Cl(6) C(22) 3.551(5) .
N(2) Cl(6) 3.228(5) .
C(4) Cl(6) 3.476(10) 55502
C(6) Cl(4) 3.331(10) 45504
C(6) C(35) 3.530(12) 45504
C(10) C(12) 3.415(4) 55502
C(12) C(10) 3.415(4) 54502
C(22) Cl(4) 3.452(5) 66503
C(22) Cl(6) 3.551(5) .
C(22) C(34) 3.599(5) 64502
C(23) C(34) 3.463(5) 64502
C(34) C(22) 3.599(5) 65502
C(34) C(23) 3.463(5) 65502
C(35) C(6) 3.530(12) 55404
Cl(1) H(4) 2.917 55502
Cl(1) H(16) 3.360 .
Cl(1) H(16) 3.326 65502
Cl(1) H(21) 3.085 64502
Cl(1) H(24) 3.127 65502
Cl(2) H(7) 3.076 65501
Cl(2) H(8) 3.287 65502
Cl(2) H(9) 3.129 65502
Cl(2) H(13) 3.098 66503
Cl(2) H(17) 3.399 64502
Cl(2) H(21) 3.558 64502
Cl(3) H(6) 2.963 65501
Cl(3) H(8) 3.491 65502
Cl(3) H(15) 3.252 65502
Cl(3) H(16) 3.483 .
Cl(3) H(17) 3.157 64502
Cl(3) H(19) 3.427 64502
Cl(3) H(20) 3.089 .
Cl(4) H(2) 3.028 56404
Cl(4) H(4) 2.776 55404
Cl(4) H(5) 3.441 55404
Cl(4) H(15) 3.103 66503
Cl(4) H(21) 2.918 46404
Cl(5) H(1) 3.320 56404
Cl(5) H(2) 3.312 56404
Cl(5) H(4) 3.191 55502
Cl(5) H(14) 3.251 66503
Cl(5) H(21) 3.282 64502
Cl(5) H(22) 2.910 64502
Cl(6) H(1) 3.457 54502
Cl(6) H(2) 2.698 54502
Cl(6) H(4) 3.386 55502
Cl(6) H(5) 3.198 55502
Cl(6) H(14) 3.430 .
Cl(6) H(15) 3.164 .
N(1) H(12) 2.974 55504
N(1) H(14) 3.460 54502
N(2) H(1) 3.553 54502
N(2) H(5) 2.998 55502
C(1) H(14) 3.548 54502
C(2) H(26) 3.462 45504
C(4) H(2) 3.565 56603
C(4) H(15) 3.428 55502
C(4) H(26) 3.578 55502
C(5) H(2) 3.484 56603
C(5) H(20) 3.143 45501
C(5) H(26) 3.471 45504
C(6) H(26) 2.870 45504
C(7) H(26) 2.836 45504
C(8) H(10) 3.153 55502
C(8) H(18) 3.324 54502
C(9) H(8) 3.395 55502
C(9) H(10) 3.233 55502
C(9) H(18) 3.057 54502
C(10) H(8) 3.210 55502
C(10) H(10) 3.539 55502
C(10) H(18) 3.122 54502
C(11) H(18) 3.459 54502
C(12) H(6) 3.588 54502
C(12) H(7) 2.969 54502
C(12) H(25) 3.348 64502
C(13) H(7) 3.234 54502
C(13) H(10) 3.406 55502
C(13) H(18) 3.598 54502
C(15) H(1) 3.453 54502
C(16) H(17) 3.259 54502
C(16) H(18) 3.496 54502
C(17) H(17) 3.316 54502
C(17) H(23) 3.206 45404
C(18) H(13) 3.186 56503
C(18) H(23) 2.818 45404
C(19) H(12) 3.400 56503
C(19) H(13) 3.370 56503
C(19) H(22) 3.430 46404
C(19) H(23) 3.169 45404
C(20) H(1) 3.561 54502
C(20) H(22) 3.225 46404
C(21) H(5) 2.939 55502
C(21) H(25) 3.423 64502
C(22) H(25) 2.829 64502
C(23) H(19) 3.406 64502
C(23) H(25) 2.686 64502
C(24) H(25) 3.212 64502
C(25) H(10) 3.279 55502
C(25) H(11) 3.518 55502
C(26) H(5) 2.929 55502
C(26) H(10) 3.158 55502
C(27) H(3) 3.215 65501
C(27) H(16) 3.482 65502
C(28) H(3) 2.835 65501
C(28) H(11) 3.435 55502
C(29) H(3) 3.271 65501
C(29) H(26) 3.449 65502
C(30) H(12) 3.462 55502
C(30) H(13) 3.415 56504
C(30) H(14) 3.346 56504
C(30) H(26) 3.100 65502
C(31) H(11) 3.297 55502
C(31) H(12) 3.082 55502
C(32) H(3) 3.572 65501
C(32) H(11) 2.880 55502
C(32) H(12) 3.564 55502
C(33) H(3) 2.998 65501
C(33) H(11) 2.964 55502
C(33) H(25) 3.591 64502
C(34) H(8) 3.118 65502
C(34) H(16) 3.396 65502
C(34) H(24) 3.185 65502
C(35) H(2) 3.163 54502
C(35) H(4) 3.435 55404
C(35) H(5) 3.565 55404
C(35) H(21) 3.598 64502
C(35) H(22) 3.232 64502
H(1) Cl(5) 3.320 46504
H(1) Cl(6) 3.457 55502
H(1) N(2) 3.553 55502
H(1) C(15) 3.453 55502
H(1) C(20) 3.561 55502
H(2) Cl(4) 3.028 46504
H(2) Cl(5) 3.312 46504
H(2) Cl(6) 2.698 55502
H(2) C(4) 3.565 56603
H(2) C(5) 3.484 56603
H(2) C(35) 3.163 55502
H(2) H(15) 3.219 55502
H(2) H(21) 3.541 45501
H(2) H(26) 2.658 55502
H(3) C(27) 3.215 45501
H(3) C(28) 2.835 45501
H(3) C(29) 3.271 45501
H(3) C(32) 3.572 45501
H(3) C(33) 2.998 45501
H(3) H(20) 2.643 45501
H(3) H(24) 3.256 45501
H(4) Cl(1) 2.917 54502
H(4) Cl(4) 2.776 45504
H(4) Cl(5) 3.191 54502
H(4) Cl(6) 3.386 54502
H(4) C(35) 3.435 45504
H(4) H(26) 3.025 45504
H(5) Cl(4) 3.441 45504
H(5) Cl(6) 3.198 54502
H(5) N(2) 2.998 54502
H(5) C(21) 2.939 54502
H(5) C(26) 2.929 54502
H(5) C(35) 3.565 45504
H(5) H(14) 3.176 54502
H(5) H(18) 2.913 54502
H(5) H(26) 2.954 45504
H(6) Cl(3) 2.963 45501
H(6) C(12) 3.588 55502
H(6) H(8) 3.035 55502
H(6) H(10) 3.593 55502
H(6) H(18) 3.384 54502
H(7) Cl(2) 3.076 45501
H(7) C(12) 2.969 55502
H(7) C(13) 3.234 55502
H(7) H(8) 2.681 55502
H(7) H(9) 3.155 55502
H(7) H(17) 3.455 54502
H(7) H(18) 3.472 54502
H(8) Cl(2) 3.287 64502
H(8) Cl(3) 3.491 64502
H(8) C(9) 3.395 54502
H(8) C(10) 3.210 54502
H(8) C(34) 3.118 64502
H(8) H(6) 3.035 54502
H(8) H(7) 2.681 54502
H(8) H(25) 2.517 64502
H(9) Cl(2) 3.129 64502
H(9) H(7) 3.155 54502
H(9) H(12) 3.414 55504
H(9) H(14) 3.476 54502
H(9) H(25) 3.551 64502
H(10) C(8) 3.153 54502
H(10) C(9) 3.233 54502
H(10) C(10) 3.539 54502
H(10) C(13) 3.406 54502
H(10) C(25) 3.279 54502
H(10) C(26) 3.158 54502
H(10) H(6) 3.593 54502
H(10) H(17) 2.854 54502
H(10) H(18) 2.625 54502
H(11) C(25) 3.518 54502
H(11) C(28) 3.435 54502
H(11) C(31) 3.297 54502
H(11) C(32) 2.880 54502
H(11) C(33) 2.964 54502
H(11) H(17) 2.982 54502
H(11) H(23) 3.118 54502
H(11) H(23) 3.502 45404
H(11) H(24) 3.255 54502
H(12) N(1) 2.974 45404
H(12) C(19) 3.400 56503
H(12) C(30) 3.462 54502
H(12) C(31) 3.082 54502
H(12) C(32) 3.564 54502
H(12) H(9) 3.414 45404
H(12) H(13) 2.866 56503
H(12) H(23) 2.898 45404
H(13) Cl(2) 3.098 66503
H(13) C(18) 3.186 56503
H(13) C(19) 3.370 56503
H(13) C(30) 3.415 46404
H(13) H(12) 2.866 56503
H(13) H(13) 3.193 56503
H(13) H(22) 2.908 46404
H(13) H(23) 3.460 45404
H(14) Cl(5) 3.251 66503
H(14) Cl(6) 3.430 .
H(14) N(1) 3.460 55502
H(14) C(1) 3.548 55502
H(14) C(30) 3.346 46404
H(14) H(5) 3.176 55502
H(14) H(9) 3.476 55502
H(14) H(22) 2.491 46404
H(15) Cl(3) 3.252 64502
H(15) Cl(4) 3.103 66503
H(15) Cl(6) 3.164 .
H(15) C(4) 3.428 54502
H(15) H(2) 3.219 54502
H(15) H(19) 3.309 64502
H(15) H(20) 3.536 64502
H(15) H(25) 3.089 64502
H(16) Cl(1) 3.360 .
H(16) Cl(1) 3.326 64502
H(16) Cl(3) 3.483 .
H(16) C(27) 3.482 64502
H(16) C(34) 3.396 64502
H(16) H(19) 2.584 64502
H(16) H(20) 3.577 64502
H(16) H(25) 2.841 64502
H(17) Cl(2) 3.399 65502
H(17) Cl(3) 3.157 65502
H(17) C(16) 3.259 55502
H(17) C(17) 3.316 55502
H(17) H(7) 3.455 55502
H(17) H(10) 2.854 55502
H(17) H(11) 2.982 55502
H(18) C(8) 3.324 55502
H(18) C(9) 3.057 55502
H(18) C(10) 3.122 55502
H(18) C(11) 3.459 55502
H(18) C(13) 3.598 55502
H(18) C(16) 3.496 55502
H(18) H(5) 2.913 55502
H(18) H(6) 3.384 55502
H(18) H(7) 3.472 55502
H(18) H(10) 2.625 55502
H(19) Cl(3) 3.427 65502
H(19) C(23) 3.406 65502
H(19) H(15) 3.309 65502
H(19) H(16) 2.584 65502
H(20) Cl(3) 3.089 .
H(20) C(5) 3.143 65501
H(20) H(3) 2.643 65501
H(20) H(15) 3.536 65502
H(20) H(16) 3.577 65502
H(21) Cl(1) 3.085 65502
H(21) Cl(2) 3.558 65502
H(21) Cl(4) 2.918 56504
H(21) Cl(5) 3.282 65502
H(21) C(35) 3.598 65502
H(21) H(2) 3.541 65501
H(21) H(26) 3.278 65502
H(22) Cl(5) 2.910 65502
H(22) C(19) 3.430 56504
H(22) C(20) 3.225 56504
H(22) C(35) 3.232 65502
H(22) H(13) 2.908 56504
H(22) H(14) 2.491 56504
H(22) H(26) 2.647 65502
H(23) C(17) 3.206 55504
H(23) C(18) 2.818 55504
H(23) C(19) 3.169 55504
H(23) H(11) 3.118 55502
H(23) H(11) 3.502 55504
H(23) H(12) 2.898 55504
H(23) H(13) 3.460 55504
H(24) Cl(1) 3.127 64502
H(24) C(34) 3.185 64502
H(24) H(3) 3.256 65501
H(24) H(11) 3.255 55502
H(24) H(25) 2.658 64502
H(25) C(12) 3.348 65502
H(25) C(21) 3.423 65502
H(25) C(22) 2.829 65502
H(25) C(23) 2.686 65502
H(25) C(24) 3.212 65502
H(25) C(33) 3.591 65502
H(25) H(8) 2.517 65502
H(25) H(9) 3.551 65502
H(25) H(15) 3.089 65502
H(25) H(16) 2.841 65502
H(25) H(24) 2.658 65502
H(26) C(2) 3.462 55404
H(26) C(4) 3.578 54502
H(26) C(5) 3.471 55404
H(26) C(6) 2.870 55404
H(26) C(7) 2.836 55404
H(26) C(29) 3.449 64502
H(26) C(30) 3.100 64502
H(26) H(2) 2.658 54502
H(26) H(4) 3.025 55404
H(26) H(5) 2.954 55404
H(26) H(21) 3.278 64502
H(26) H(22) 2.647 64502

loop_
_geom_torsion_atom_site_label_1
_geom_torsion_atom_site_label_2
_geom_torsion_atom_site_label_3
_geom_torsion_atom_site_label_4
_geom_torsion
_geom_torsion_site_symmetry_1
_geom_torsion_site_symmetry_3
_geom_torsion_site_symmetry_4
Cl(5) Cl(4) Cl(6) C(35) -28.4(5) 66503 66503 66503
Cl(5) Cl(4) Cl(6) Cl(5) -19.5(8) 66503 66503 .
Cl(5) Cl(4) Cl(6) C(35) 11.3(5) 66503 66503 .
Cl(6) Cl(4) Cl(5) C(35) 33.1(5) 66503 66503 66503
Cl(6) Cl(4) Cl(5) Cl(6) 13.7(5) 66503 66503 .
Cl(5) Cl(4) C(35) Cl(4) -63.0(8) 66503 . 66503
Cl(5) Cl(4) C(35) Cl(5) -146.7(5) 66503 . .
Cl(5) Cl(4) C(35) Cl(6) -27.1(4) 66503 . .
Cl(5) Cl(4) C(35) Cl(6) -170.5(4) 66503 . 66503
Cl(5) Cl(4) C(35) C(35) -63.0(6) 66503 . 66503
C(35) Cl(4) Cl(5) C(35) 43.3(5) . 66503 66503
C(35) Cl(4) Cl(5) Cl(6) 23.9(4) . 66503 .
Cl(5) Cl(4) C(35) Cl(4) 97.3(10) 66503 66503 66503
Cl(5) Cl(4) C(35) Cl(6) 153.6(4) 66503 66503 66503
Cl(5) Cl(4) C(35) Cl(6) 34.7(5) 66503 66503 .
Cl(5) Cl(4) C(35) C(35) 97.3(7) 66503 66503 .
C(35) Cl(4) Cl(5) Cl(6) -19.4(4) 66503 66503 .
Cl(6) Cl(4) C(35) Cl(4) 107.6(11) 66503 . 66503
Cl(6) Cl(4) C(35) Cl(5) 23.8(4) 66503 . .
Cl(6) Cl(4) C(35) Cl(6) 143.4(7) 66503 . .
Cl(6) Cl(4) C(35) C(35) 107.6(8) 66503 . 66503
C(35) Cl(4) Cl(6) C(35) -39.8(5) . 66503 66503
C(35) Cl(4) Cl(6) Cl(5) -30.8(5) . 66503 .
Cl(6) Cl(4) C(35) Cl(4) -56.3(9) 66503 66503 66503
Cl(6) Cl(4) C(35) Cl(5) -153.6(4) 66503 66503 66503
Cl(6) Cl(4) C(35) Cl(6) -118.8(7) 66503 66503 .
Cl(6) Cl(4) C(35) C(35) -56.3(6) 66503 66503 .
C(35) Cl(4) Cl(6) Cl(5) 8.9(6) 66503 66503 .
C(35) Cl(4) Cl(6) C(35) 39.8(5) 66503 66503 .
C(35) Cl(4) C(35) Cl(5) -97.3(7) . 66503 66503
C(35) Cl(4) C(35) Cl(6) 56.3(6) . 66503 66503
C(35) Cl(4) C(35) Cl(6) -62.6(9) . 66503 .
C(35) Cl(4) C(35) Cl(5) -83.7(8) 66503 . .
C(35) Cl(4) C(35) Cl(6) 35.8(6) 66503 . .
C(35) Cl(4) C(35) Cl(6) -107.6(8) 66503 . 66503
Cl(4) Cl(5) Cl(6) Cl(4) 15.4(6) 66503 66503 .
Cl(4) Cl(5) Cl(6) C(35) 23.6(4) 66503 66503 66503
Cl(4) Cl(5) Cl(6) C(35) -19.6(4) 66503 66503 .
Cl(4) Cl(5) C(35) Cl(4) 137.2(6) 66503 . .
Cl(4) Cl(5) C(35) Cl(6) 18.4(2) 66503 . .
Cl(4) Cl(5) C(35) Cl(6) 154.0(5) 66503 . 66503
Cl(4) Cl(5) C(35) C(35) 76.0(4) 66503 . 66503
Cl(6) Cl(5) C(35) Cl(4) -16.8(2) 66503 . .
Cl(6) Cl(5) C(35) Cl(4) -154.0(5) 66503 . 66503
Cl(6) Cl(5) C(35) Cl(6) -135.6(7) 66503 . .
Cl(6) Cl(5) C(35) C(35) -78.0(5) 66503 . 66503
C(35) Cl(5) Cl(6) Cl(4) 35.0(6) . 66503 .
C(35) Cl(5) Cl(6) C(35) 43.2(5) . 66503 66503
Cl(4) Cl(6) C(35) Cl(4) -145.0(7) 66503 . .
Cl(4) Cl(6) C(35) Cl(5) -26.9(4) 66503 . .
Cl(4) Cl(6) C(35) Cl(6) -107.9(9) 66503 . 66503
Cl(4) Cl(6) C(35) C(35) -107.9(7) 66503 . 66503
Cl(4) Cl(6) C(35) Cl(4) 120.2(6) 66503 66503 .
Cl(4) Cl(6) C(35) Cl(5) 155.7(4) 66503 66503 66503
Cl(4) Cl(6) C(35) Cl(6) 58.5(7) 66503 66503 66503
Cl(4) Cl(6) C(35) C(35) 58.5(5) 66503 66503 .
Cl(5) Cl(6) C(35) Cl(4) 28.4(4) 66503 . .
Cl(5) Cl(6) C(35) Cl(4) 173.4(4) 66503 . 66503
Cl(5) Cl(6) C(35) Cl(5) 146.5(5) 66503 . .
Cl(5) Cl(6) C(35) Cl(6) 65.5(7) 66503 . 66503
Cl(5) Cl(6) C(35) C(35) 65.5(5) 66503 . 66503
Cl(5) Cl(6) C(35) Cl(4) -35.5(5) 66503 66503 .
Cl(5) Cl(6) C(35) Cl(4) -155.7(4) 66503 66503 66503
Cl(5) Cl(6) C(35) Cl(6) -97.2(8) 66503 66503 66503
Cl(5) Cl(6) C(35) C(35) -97.2(6) 66503 66503 .
C(35) Cl(6) C(35) Cl(4) 61.7(8) . 66503 .
C(35) Cl(6) C(35) Cl(4) -58.5(5) . 66503 66503
C(35) Cl(6) C(35) Cl(5) 97.2(6) . 66503 66503
C(35) Cl(6) C(35) Cl(4) -37.1(5) 66503 . .
C(35) Cl(6) C(35) Cl(4) 107.9(7) 66503 . 66503
C(35) Cl(6) C(35) Cl(5) 81.0(8) 66503 . .
C(1) N(1) C(31) C(30) 77.6(4) . 66603 66603
C(1) N(1) C(31) C(32) -108.6(4) . 66603 66603
C(31) N(1) C(1) C(2) 2.6(5) 66603 . .
C(31) N(1) C(1) C(8) -178.4(3) 66603 . .
C(14) N(2) C(21) C(22) 131.4(3) . . .
C(14) N(2) C(21) C(26) -54.5(4) . . .
C(21) N(2) C(14) C(11) -5.6(5) . . .
C(21) N(2) C(14) C(15) 171.9(3) . . .
N(1) C(1) C(2) C(3) 67.4(5) . . .
N(1) C(1) C(2) C(7) -115.6(4) . . .
N(1) C(1) C(8) C(9) -157.6(3) . . .
N(1) C(1) C(8) C(13) 21.0(4) . . .
C(2) C(1) C(8) C(9) 21.5(4) . . .
C(2) C(1) C(8) C(13) -159.9(3) . . .
C(8) C(1) C(2) C(3) -111.6(4) . . .
C(8) C(1) C(2) C(7) 65.4(4) . . .
C(1) C(2) C(3) C(4) 177.5(4) . . .
C(1) C(2) C(7) C(6) -177.6(4) . . .
C(3) C(2) C(7) C(6) -0.5(7) . . .
C(7) C(2) C(3) C(4) 0.5(6) . . .
C(2) C(3) C(4) C(5) 0.8(9) . . .
C(3) C(4) C(5) C(6) -2.1(11) . . .
C(4) C(5) C(6) C(7) 2.1(11) . . .
C(5) C(6) C(7) C(2) -0.8(9) . . .
C(1) C(8) C(9) C(10) 177.7(3) . . .
C(1) C(8) C(13) C(12) -177.3(3) . . .
C(9) C(8) C(13) C(12) 1.4(5) . . .
C(13) C(8) C(9) C(10) -0.9(5) . . .
C(8) C(9) C(10) C(11) -0.7(5) . . .
C(9) C(10) C(11) C(12) 1.9(5) . . .
C(9) C(10) C(11) C(14) -175.4(3) . . .
C(10) C(11) C(12) C(13) -1.5(4) . . .
C(10) C(11) C(14) N(2) 133.0(3) . . .
C(10) C(11) C(14) C(15) -44.5(4) . . .
C(12) C(11) C(14) N(2) -44.1(5) . . .
C(12) C(11) C(14) C(15) 138.4(3) . . .
C(14) C(11) C(12) C(13) 175.7(3) . . .
C(11) C(12) C(13) C(8) -0.1(4) . . .
N(2) C(14) C(15) C(16) 145.5(3) . . .
N(2) C(14) C(15) C(20) -36.2(4) . . .
C(11) C(14) C(15) C(16) -36.8(4) . . .
C(11) C(14) C(15) C(20) 141.5(3) . . .
C(14) C(15) C(16) C(17) 179.6(3) . . .
C(14) C(15) C(20) C(19) -178.5(3) . . .
C(16) C(15) C(20) C(19) -0.1(4) . . .
C(20) C(15) C(16) C(17) 1.3(5) . . .
C(15) C(16) C(17) C(18) -1.7(6) . . .
C(16) C(17) C(18) C(19) 0.8(6) . . .
C(17) C(18) C(19) C(20) 0.4(6) . . .
C(18) C(19) C(20) C(15) -0.8(6) . . .
N(2) C(21) C(22) C(23) 177.4(3) . . .
N(2) C(21) C(26) C(25) -176.7(3) . . .
C(22) C(21) C(26) C(25) -2.6(5) . . .
C(26) C(21) C(22) C(23) 3.1(5) . . .
C(21) C(22) C(23) C(24) -1.7(5) . . .
C(22) C(23) C(24) C(25) -0.4(5) . . .
C(22) C(23) C(24) C(27) -178.6(3) . . .
C(23) C(24) C(25) C(26) 0.9(5) . . .
C(23) C(24) C(27) C(28) -125.9(3) . . .
C(25) C(24) C(27) C(28) 55.9(4) . . .
C(27) C(24) C(25) C(26) 179.1(3) . . .
C(24) C(25) C(26) C(21) 0.6(5) . . .
C(24) C(27) C(28) C(29) -135.4(3) . . .
C(24) C(27) C(28) C(33) 46.1(4) . . .
C(27) C(28) C(29) C(30) -178.9(3) . . .
C(27) C(28) C(33) C(32) 178.8(3) . . .
C(29) C(28) C(33) C(32) 0.3(5) . . .
C(33) C(28) C(29) C(30) -0.4(5) . . .
C(28) C(29) C(30) C(31) 0.9(5) . . .
C(29) C(30) C(31) N(1) -175.3(3) . . 66603
C(29) C(30) C(31) C(32) -1.4(5) . . .
N(1) C(31) C(32) C(33) 175.4(3) 66603 . .
C(30) C(31) C(32) C(33) 1.4(5) . . .
C(31) C(32) C(33) C(28) -0.8(6) . . .
Cl(4) C(35) C(35) Cl(5) 71.4(2) . 66503 66503
Cl(4) C(35) C(35) Cl(6) -40.4(3) . 66503 66503
Cl(4) C(35) C(35) Cl(6) 139.6(5) . 66503 .
Cl(4) C(35) C(35) Cl(5) -108.6(4) 66503 66503 66503
Cl(4) C(35) C(35) Cl(6) 139.6(5) 66503 66503 66503
Cl(4) C(35) C(35) Cl(6) -40.4(3) 66503 66503 .
Cl(5) C(35) C(35) Cl(4) 108.6(4) . 66503 .
Cl(5) C(35) C(35) Cl(4) -71.4(2) . 66503 66503
Cl(5) C(35) C(35) Cl(6) 68.2(4) . 66503 66503
Cl(5) C(35) C(35) Cl(6) -111.8(3) . 66503 .
Cl(6) C(35) C(35) Cl(4) -139.6(5) . 66503 .
Cl(6) C(35) C(35) Cl(4) 40.4(3) . 66503 66503
Cl(6) C(35) C(35) Cl(5) -68.2(4) . 66503 66503
Cl(6) C(35) C(35) Cl(4) 40.4(3) 66503 66503 .
Cl(6) C(35) C(35) Cl(4) -139.6(5) 66503 66503 66503
Cl(6) C(35) C(35) Cl(5) 111.8(3) 66503 66503 66503
